data_4513988
loop_
_publ_author_name
'Liu, Yuliang'
'Zhang, Mingfu'
'Tung, Chen-Ho'
'Wang, Yifeng'

_publ_section_title
;
 TiO2 Photocatalytic Cyclization Reactions for the Syntheses of
 Aryltetralones
;
_journal_name_full 'ACS Catalysis'
_journal_page_first 8389
_journal_paper_doi 10.1021/acscatal.6b03076
_journal_year 2016
_chemical_formula_moiety 'C18 H18 O3'
_chemical_formula_sum 'C18 H18 O3'
_chemical_formula_weight 282.32
_chemical_name_systematic
;
 ?
;
_space_group_crystal_system monoclinic
_space_group_IT_number 14
_space_group_name_Hall '-P 2ybc'
_space_group_name_H-M_alt 'P 1 21/c 1'
_symmetry_space_group_name_Hall '-P 2ybc'
_symmetry_space_group_name_H-M 'P 1 21/c 1'
_atom_sites_solution_hydrogens mixed
_audit_creation_date 2016-04-07
_audit_creation_method
;
Olex2 1.2
(compiled 2015.09.30 svn.r3233 for OlexSys, GUI svn.r5103)
;
_cell_angle_alpha 90
_cell_angle_beta 96.849(2)
_cell_angle_gamma 90
_cell_formula_units_Z 4
_cell_length_a 12.469(3)
_cell_length_b 13.936(3)
_cell_length_c 8.2701(17)
_cell_measurement_reflns_used 3589
_cell_measurement_temperature 296.15
_cell_measurement_theta_max 27.587
_cell_measurement_theta_min 2.879
_cell_volume 1426.8(5)
_computing_molecular_graphics 'Olex2 (Dolomanov et al., 2009)'
_computing_publication_material 'Olex2 (Dolomanov et al., 2009)'
_computing_structure_refinement 'ShelXL (Sheldrick, 2015)'
_computing_structure_solution 'SIR2004 (Burla et al., 2007)'
_diffrn_ambient_temperature 296.15
_diffrn_measured_fraction_theta_full 0.999
_diffrn_measured_fraction_theta_max 0.997
_diffrn_measurement_device_type 'CCD area detector'
_diffrn_measurement_method 'phi and omega scans'
_diffrn_radiation_monochromator graphite
_diffrn_radiation_type MoK\a
_diffrn_radiation_wavelength 0.71073
_diffrn_reflns_av_R_equivalents 0.0171
_diffrn_reflns_av_unetI/netI 0.0224
_diffrn_reflns_Laue_measured_fraction_full 0.999
_diffrn_reflns_Laue_measured_fraction_max 0.997
_diffrn_reflns_limit_h_max 16
_diffrn_reflns_limit_h_min -16
_diffrn_reflns_limit_k_max 17
_diffrn_reflns_limit_k_min -18
_diffrn_reflns_limit_l_max 10
_diffrn_reflns_limit_l_min -10
_diffrn_reflns_number 8717
_diffrn_reflns_point_group_measured_fraction_full 0.999
_diffrn_reflns_point_group_measured_fraction_max 0.997
_diffrn_reflns_theta_full 26.000
_diffrn_reflns_theta_max 27.587
_diffrn_reflns_theta_min 2.879
_exptl_absorpt_coefficient_mu 0.089
_exptl_absorpt_correction_type none
_exptl_crystal_colour 'clear light colourless'
_exptl_crystal_colour_lustre clear
_exptl_crystal_colour_modifier light
_exptl_crystal_colour_primary colourless
_exptl_crystal_density_diffrn 1.314
_exptl_crystal_description needle
_exptl_crystal_F_000 600
_refine_diff_density_max 0.566
_refine_diff_density_min -0.233
_refine_diff_density_rms 0.047
_refine_ls_extinction_method none
_refine_ls_goodness_of_fit_ref 1.066
_refine_ls_hydrogen_treatment mixed
_refine_ls_matrix_type full
_refine_ls_number_parameters 238
_refine_ls_number_reflns 3300
_refine_ls_number_restraints 0
_refine_ls_restrained_S_all 1.066
_refine_ls_R_factor_all 0.0647
_refine_ls_R_factor_gt 0.0500
_refine_ls_shift/su_max 0.001
_refine_ls_shift/su_mean 0.000
_refine_ls_structure_factor_coef Fsqd
_refine_ls_weighting_details 'w=1/[\s^2^(Fo^2^)+(0.0556P)^2^+0.8387P] where P=(Fo^2^+2Fc^2^)/3'
_refine_ls_weighting_scheme calc
_refine_ls_wR_factor_gt 0.1232
_refine_ls_wR_factor_ref 0.1341
_reflns_Friedel_coverage 0.000
_reflns_number_gt 2614
_reflns_number_total 3300
_reflns_threshold_expression 'I > 2\s(I)'
_cod_data_source_file cs6b03076_si_002.cif
_cod_data_source_block p21c
_cod_original_cell_volume 1426.9(5)
_cod_database_code 4513988
_shelxl_version_number 2013-4
_shelx_space_group_comment
;
The symmetry employed for this shelxl refinement is uniquely defined
by the following loop, which should always be used as a source of
symmetry information in preference to the above space-group names.
They are only intended as comments.
;
_olex2_refinement_description
;
1. Fixed Uiso
 At 1.5 times of:
  All C(H,H,H) groups
2.a Me refined with riding coordinates:
 C1(H1A,H1B,H1C), C18(H18A,H18B,H18C)
;
_olex2_submission_special_instructions 'No special instructions were received'

loop_
_space_group_symop_operation_xyz
'x, y, z'
'-x, y+1/2, -z+1/2'
'-x, -y, -z'
'x, -y-1/2, z-1/2'

loop_
_atom_site_label
_atom_site_type_symbol
_atom_site_fract_x
_atom_site_fract_y
_atom_site_fract_z
_atom_site_U_iso_or_equiv
_atom_site_adp_type
_atom_site_occupancy
_atom_site_site_symmetry_order
_atom_site_calc_flag
_atom_site_refinement_flags_posn
O1 O 0.21107(10) 0.78805(8) -0.00698(15) 0.0339(3) Uani 1 1 d .
O2 O 0.51711(11) 1.10834(10) 0.34367(17) 0.0415(3) Uani 1 1 d .
O3 O 0.01894(11) 1.12285(11) -0.66353(16) 0.0416(3) Uani 1 1 d .
C1 C 0.21735(15) 0.70079(12) 0.0852(2) 0.0347(4) Uani 1 1 d .
H1A H 0.1716 0.6533 0.0283 0.052 Uiso 1 1 calc R
H1B H 0.1941 0.7125 0.1900 0.052 Uiso 1 1 calc R
H1C H 0.2906 0.6781 0.0990 0.052 Uiso 1 1 calc R
C2 C 0.27128(13) 0.86362(11) 0.0559(2) 0.0260(3) Uani 1 1 d .
C3 C 0.33046(13) 0.86483(12) 0.2096(2) 0.0263(3) Uani 1 1 d .
H3 H 0.3299(14) 0.8120(13) 0.280(2) 0.023(4) Uiso 1 1 d .
C4 C 0.39053(13) 0.94503(12) 0.25757(19) 0.0263(3) Uani 1 1 d .
H4 H 0.4309(16) 0.9460(14) 0.365(2) 0.032(5) Uiso 1 1 d .
C5 C 0.39295(12) 1.02476(11) 0.15614(19) 0.0243(3) Uani 1 1 d .
C6 C 0.33285(13) 1.02326(11) 0.0000(2) 0.0259(3) Uani 1 1 d .
C7 C 0.27267(14) 0.94283(12) -0.0474(2) 0.0279(4) Uani 1 1 d .
H7 H 0.2301(16) 0.9408(14) -0.151(2) 0.035(5) Uiso 1 1 d .
C8 C 0.34052(14) 1.10825(12) -0.1154(2) 0.0276(4) Uani 1 1 d .
H8 H 0.4136(16) 1.1021(13) -0.163(2) 0.029(5) Uiso 1 1 d .
C9 C 0.35075(15) 1.20015(13) -0.0154(2) 0.0328(4) Uani 1 1 d .
H9A H 0.2825(18) 1.2041(15) 0.047(3) 0.042(6) Uiso 1 1 d .
H9B H 0.3549(15) 1.2554(14) -0.089(2) 0.031(5) Uiso 1 1 d .
C10 C 0.45302(15) 1.19629(13) 0.1046(2) 0.0324(4) Uani 1 1 d .
H10A H 0.5160(18) 1.1938(15) 0.041(3) 0.043(6) Uiso 1 1 d .
H10B H 0.4614(18) 1.2541(17) 0.172(3) 0.048(6) Uiso 1 1 d .
C11 C 0.45914(13) 1.10912(12) 0.2132(2) 0.0287(4) Uani 1 1 d .
C12 C 0.25231(14) 1.11024(11) -0.2586(2) 0.0277(4) Uani 1 1 d .
C13 C 0.26942(14) 1.06450(12) -0.4009(2) 0.0314(4) Uani 1 1 d .
H13 H 0.3383(17) 1.0296(16) -0.403(2) 0.042(6) Uiso 1 1 d .
C14 C 0.19346(14) 1.06565(12) -0.5374(2) 0.0304(4) Uani 1 1 d .
H14 H 0.2082(16) 1.0322(14) -0.635(2) 0.035(5) Uiso 1 1 d .
C15 C 0.09745(13) 1.11482(12) -0.5332(2) 0.0286(4) Uani 1 1 d .
C16 C 0.07776(15) 1.16156(14) -0.3915(2) 0.0338(4) Uani 1 1 d .
H16 H 0.0144(18) 1.1931(15) -0.388(3) 0.041(6) Uiso 1 1 d .
C17 C 0.15440(15) 1.15856(13) -0.2549(2) 0.0323(4) Uani 1 1 d .
H17 H 0.1373(16) 1.1929(15) -0.162(3) 0.037(5) Uiso 1 1 d .
C18 C 0.03673(18) 1.07601(18) -0.8104(2) 0.0487(5) Uani 1 1 d .
H18A H -0.0237 1.0872 -0.8915 0.073 Uiso 1 1 calc R
H18B H 0.0447 1.0083 -0.7911 0.073 Uiso 1 1 calc R
H18C H 0.1012 1.1008 -0.8479 0.073 Uiso 1 1 calc R

loop_
_atom_site_aniso_label
_atom_site_aniso_U_11
_atom_site_aniso_U_22
_atom_site_aniso_U_33
_atom_site_aniso_U_23
_atom_site_aniso_U_13
_atom_site_aniso_U_12
O1 0.0440(7) 0.0234(6) 0.0320(6) 0.0056(5) -0.0054(5) -0.0044(5)
O2 0.0386(7) 0.0433(8) 0.0392(7) -0.0050(6) -0.0100(6) -0.0023(6)
O3 0.0340(7) 0.0559(9) 0.0332(7) -0.0041(6) -0.0032(5) 0.0073(6)
C1 0.0378(9) 0.0255(8) 0.0401(10) 0.0091(7) 0.0019(8) -0.0028(7)
C2 0.0282(8) 0.0235(8) 0.0259(8) 0.0008(6) 0.0020(6) 0.0019(6)
C3 0.0279(8) 0.0281(8) 0.0234(8) 0.0057(7) 0.0047(6) 0.0050(6)
C4 0.0233(8) 0.0341(9) 0.0211(7) -0.0004(7) 0.0014(6) 0.0055(6)
C5 0.0219(7) 0.0259(8) 0.0251(8) -0.0027(6) 0.0028(6) 0.0030(6)
C6 0.0288(8) 0.0233(8) 0.0254(8) 0.0000(6) 0.0025(6) 0.0034(6)
C7 0.0326(8) 0.0252(8) 0.0243(8) 0.0017(6) -0.0031(6) 0.0023(6)
C8 0.0287(8) 0.0258(8) 0.0291(8) 0.0012(7) 0.0064(6) 0.0020(6)
C9 0.0380(10) 0.0248(8) 0.0352(9) 0.0019(7) 0.0027(8) -0.0027(7)
C10 0.0315(9) 0.0294(9) 0.0365(10) -0.0053(7) 0.0052(7) -0.0052(7)
C11 0.0238(8) 0.0329(9) 0.0292(8) -0.0060(7) 0.0027(6) 0.0025(7)
C12 0.0330(9) 0.0198(7) 0.0299(9) 0.0070(6) 0.0020(7) -0.0007(6)
C13 0.0323(9) 0.0237(8) 0.0381(9) 0.0025(7) 0.0034(7) 0.0062(7)
C14 0.0332(9) 0.0273(8) 0.0312(9) 0.0002(7) 0.0059(7) 0.0036(7)
C15 0.0272(8) 0.0290(8) 0.0290(8) 0.0037(7) 0.0012(6) -0.0005(6)
C16 0.0281(9) 0.0366(10) 0.0374(10) -0.0022(8) 0.0067(7) 0.0061(7)
C17 0.0391(10) 0.0302(9) 0.0287(9) -0.0022(7) 0.0082(7) 0.0003(7)
C18 0.0499(12) 0.0607(14) 0.0332(10) -0.0074(10) -0.0040(9) 0.0016(10)

loop_
_atom_type_symbol
_atom_type_description
_atom_type_scat_dispersion_real
_atom_type_scat_dispersion_imag
_atom_type_scat_source
C C 0.0033 0.0016 'International Tables Vol C Tables 4.2.6.8 and 6.1.1.4'
H H 0.0000 0.0000 'International Tables Vol C Tables 4.2.6.8 and 6.1.1.4'
O O 0.0106 0.0060 'International Tables Vol C Tables 4.2.6.8 and 6.1.1.4'

loop_
_geom_angle_atom_site_label_1
_geom_angle_atom_site_label_2
_geom_angle_atom_site_label_3
_geom_angle
C2 O1 C1 117.45(13)
C15 O3 C18 117.73(15)
O1 C1 H1A 109.5
O1 C1 H1B 109.5
O1 C1 H1C 109.5
H1A C1 H1B 109.5
H1A C1 H1C 109.5
H1B C1 H1C 109.5
O1 C2 C3 124.55(15)
O1 C2 C7 115.09(14)
C3 C2 C7 120.34(15)
C2 C3 H3 120.9(11)
C4 C3 C2 118.93(15)
C4 C3 H3 120.2(11)
C3 C4 H4 118.8(12)
C3 C4 C5 121.56(15)
C5 C4 H4 119.7(12)
C4 C5 C6 119.37(15)
C4 C5 C11 119.47(14)
C6 C5 C11 121.16(14)
C5 C6 C8 119.48(14)
C7 C6 C5 118.87(15)
C7 C6 C8 121.58(15)
C2 C7 H7 118.7(12)
C6 C7 C2 120.93(15)
C6 C7 H7 120.3(12)
C6 C8 H8 107.2(11)
C9 C8 C6 108.64(14)
C9 C8 H8 104.8(11)
C12 C8 C6 114.03(14)
C12 C8 H8 106.9(10)
C12 C8 C9 114.51(14)
C8 C9 H9A 107.0(12)
C8 C9 H9B 109.2(11)
H9A C9 H9B 111.6(16)
C10 C9 C8 109.53(15)
C10 C9 H9A 110.3(11)
C10 C9 H9B 109.2(11)
C9 C10 H10A 107.9(12)
C9 C10 H10B 111.6(13)
H10A C10 H10B 107.2(18)
C11 C10 C9 113.35(14)
C11 C10 H10A 107.5(12)
C11 C10 H10B 109.1(13)
O2 C11 C5 121.43(16)
O2 C11 C10 120.97(16)
C5 C11 C10 117.59(14)
C13 C12 C8 119.12(15)
C13 C12 C17 117.78(16)
C17 C12 C8 123.08(15)
C12 C13 H13 117.9(12)
C12 C13 C14 122.06(16)
C14 C13 H13 120.0(12)
C13 C14 H14 119.6(12)
C15 C14 C13 119.67(16)
C15 C14 H14 120.7(12)
O3 C15 C14 124.00(16)
O3 C15 C16 116.33(15)
C14 C15 C16 119.65(16)
C15 C16 H16 119.9(14)
C15 C16 C17 119.87(16)
C17 C16 H16 120.2(13)
C12 C17 H17 122.7(12)
C16 C17 C12 120.96(16)
C16 C17 H17 116.3(12)
O3 C18 H18A 109.5
O3 C18 H18B 109.5
O3 C18 H18C 109.5
H18A C18 H18B 109.5
H18A C18 H18C 109.5
H18B C18 H18C 109.5

loop_
_geom_bond_atom_site_label_1
_geom_bond_atom_site_label_2
_geom_bond_distance
O1 C1 1.432(2)
O1 C2 1.360(2)
O2 C11 1.225(2)
O3 C15 1.372(2)
O3 C18 1.420(2)
C1 H1A 0.9600
C1 H1B 0.9600
C1 H1C 0.9600
C2 C3 1.392(2)
C2 C7 1.397(2)
C3 H3 0.938(19)
C3 C4 1.377(2)
C4 H4 0.97(2)
C4 C5 1.395(2)
C5 C6 1.414(2)
C5 C11 1.481(2)
C6 C7 1.379(2)
C6 C8 1.531(2)
C7 H7 0.95(2)
C8 H8 1.039(19)
C8 C9 1.522(2)
C8 C12 1.517(2)
C9 H9A 1.05(2)
C9 H9B 0.99(2)
C9 C10 1.520(3)
C10 H10A 1.00(2)
C10 H10B 0.98(2)
C10 C11 1.507(3)
C12 C13 1.377(3)
C12 C17 1.398(2)
C13 H13 0.99(2)
C13 C14 1.385(2)
C14 H14 0.97(2)
C14 C15 1.383(2)
C15 C16 1.388(3)
C16 H16 0.91(2)
C16 C17 1.391(3)
C17 H17 0.95(2)
C18 H18A 0.9600
C18 H18B 0.9600
C18 H18C 0.9600

loop_
_geom_torsion_atom_site_label_1
_geom_torsion_atom_site_label_2
_geom_torsion_atom_site_label_3
_geom_torsion_atom_site_label_4
_geom_torsion
O1 C2 C3 C4 178.31(15)
O1 C2 C7 C6 -178.34(15)
O3 C15 C16 C17 -178.67(16)
C1 O1 C2 C3 -6.2(2)
C1 O1 C2 C7 172.46(15)
C2 C3 C4 C5 0.3(2)
C3 C2 C7 C6 0.3(3)
C3 C4 C5 C6 -0.3(2)
C3 C4 C5 C11 -179.79(14)
C4 C5 C6 C7 0.4(2)
C4 C5 C6 C8 -176.46(14)
C4 C5 C11 O2 4.5(2)
C4 C5 C11 C10 -175.69(14)
C5 C6 C7 C2 -0.4(2)
C5 C6 C8 C9 -36.0(2)
C5 C6 C8 C12 -165.05(14)
C6 C5 C11 O2 -174.96(16)
C6 C5 C11 C10 4.9(2)
C6 C8 C9 C10 61.15(18)
C6 C8 C12 C13 -90.29(19)
C6 C8 C12 C17 91.30(19)
C7 C2 C3 C4 -0.3(2)
C7 C6 C8 C9 147.19(16)
C7 C6 C8 C12 18.2(2)
C8 C6 C7 C2 176.38(15)
C8 C9 C10 C11 -55.4(2)
C8 C12 C13 C14 -178.30(15)
C8 C12 C17 C16 177.38(16)
C9 C8 C12 C13 143.71(16)
C9 C8 C12 C17 -34.7(2)
C9 C10 C11 O2 -158.39(16)
C9 C10 C11 C5 21.8(2)
C11 C5 C6 C7 179.86(15)
C11 C5 C6 C8 3.0(2)
C12 C8 C9 C10 -170.10(14)
C12 C13 C14 C15 0.7(3)
C13 C12 C17 C16 -1.1(3)
C13 C14 C15 O3 177.71(16)
C13 C14 C15 C16 -0.7(3)
C14 C15 C16 C17 -0.1(3)
C15 C16 C17 C12 1.0(3)
C17 C12 C13 C14 0.2(3)
C18 O3 C15 C14 1.4(3)
C18 O3 C15 C16 179.87(18)
